data_7129061
loop_
_publ_author_name
'Oka, Yukari'
'Tsuzuki, Seiji'
'Moriyama, Katsuhiko'

_publ_section_title
;
 Chiral anthranilic pyrrolidine as custom-made amine catalyst for
 enantioselective Michael reaction of nitroalkenes with carbonyl
 compounds.
;
_journal_issue 87
_journal_name_full 'Chemical communications (Cambridge, England)'
_journal_page_first 11457
_journal_page_last 11460
_journal_paper_doi 10.1039/d1cc04453b
_journal_volume 57
_journal_year 2021
_chemical_absolute_configuration rmad
_chemical_formula_sum 'C21 H23 F3 N2 O6 S'
_chemical_formula_weight 488.47
_space_group_crystal_system monoclinic
_space_group_IT_number 4
_space_group_name_Hall 'P 2yb'
_space_group_name_H-M_alt 'P 1 21 1'
_atom_sites_solution_hydrogens geom
_audit_update_record
;
2021-07-22 deposited with the CCDC.	2021-10-05 downloaded from the CCDC.
;
_cell_angle_alpha 90
_cell_angle_beta 92.555(4)
_cell_angle_gamma 90
_cell_formula_units_Z 4
_cell_length_a 16.1768(16)
_cell_length_b 7.6356(7)
_cell_length_c 18.1963(17)
_cell_measurement_reflns_used 9786
_cell_measurement_temperature 173
_cell_measurement_theta_max 68.4108
_cell_measurement_theta_min 2.7342
_cell_volume 2245.4(4)
_computing_cell_refinement 'SAINT V8.34A (Bruker AXS Inc., 2013)'
_computing_data_collection 'APEX2 (Bruker AXS, 2006)'
_computing_data_reduction 'SAINT V8.34A (Bruker AXS Inc., 2013)'
_computing_molecular_graphics 'XSHEL (Bruker AXS,2002)'
_computing_publication_material 'XCIF (Bruker AXS, 2001)'
_computing_structure_refinement 'SHELXL-2013 (Sheldrick, 2013)'
_computing_structure_solution 'SHELXS-97 (Sheldrick, 1997)'
_diffrn_ambient_temperature 173
_diffrn_detector_area_resol_mean 8.3333
_diffrn_measured_fraction_theta_full 0.986
_diffrn_measured_fraction_theta_max 0.981
_diffrn_measurement_device_type 'Bruker APEXII Ultra CCD area detector'
_diffrn_measurement_method 'Phi and Omega scans'
_diffrn_radiation_monochromator 'Bruker Helios multilayer confocal mirror'
_diffrn_radiation_type CuK\a
_diffrn_radiation_wavelength 1.54178
_diffrn_reflns_av_R_equivalents 0.0266
_diffrn_reflns_av_unetI/netI 0.0370
_diffrn_reflns_limit_h_max 19
_diffrn_reflns_limit_h_min -19
_diffrn_reflns_limit_k_max 9
_diffrn_reflns_limit_k_min -9
_diffrn_reflns_limit_l_max 21
_diffrn_reflns_limit_l_min -21
_diffrn_reflns_number 27043
_diffrn_reflns_theta_full 67.679
_diffrn_reflns_theta_max 68.706
_diffrn_reflns_theta_min 2.430
_diffrn_source 'Bruker TXS fine-focus rotating anode'
_exptl_absorpt_coefficient_mu 1.877
_exptl_absorpt_correction_T_max 0.91
_exptl_absorpt_correction_T_min 0.83
_exptl_absorpt_correction_type empirical
_exptl_absorpt_process_details 'SADABS (Sheldrick 1996)'
_exptl_crystal_colour colourless
_exptl_crystal_density_diffrn 1.445
_exptl_crystal_density_method 'not measured'
_exptl_crystal_description Prismatic
_exptl_crystal_F_000 1016
_exptl_crystal_size_max 0.200
_exptl_crystal_size_mid 0.100
_exptl_crystal_size_min 0.050
_refine_diff_density_max 0.651
_refine_diff_density_min -0.315
_refine_ls_abs_structure_details
;
Flack x determined using 3331 quotients [(I+)-(I-)]/[(I+)+(I-)]
(Parsons, Flack and Wagner, Acta Cryst. B69 (2013) 249-259).
;
_refine_ls_abs_structure_Flack 0.055(6)
_refine_ls_extinction_method none
_refine_ls_goodness_of_fit_ref 1.050
_refine_ls_hydrogen_treatment constr
_refine_ls_matrix_type full
_refine_ls_number_parameters 644
_refine_ls_number_reflns 7981
_refine_ls_number_restraints 1
_refine_ls_restrained_S_all 1.049
_refine_ls_R_factor_all 0.0560
_refine_ls_R_factor_gt 0.0547
_refine_ls_shift/su_max 0.002
_refine_ls_shift/su_mean 0.000
_refine_ls_structure_factor_coef Fsqd
_refine_ls_weighting_details 'w=1/[\s^2^(Fo^2^)+(0.1118P)^2^+0.4799P] where P=(Fo^2^+2Fc^2^)/3'
_refine_ls_weighting_scheme calc
_refine_ls_wR_factor_gt 0.1526
_refine_ls_wR_factor_ref 0.1544
_reflns_Friedel_coverage 0.814
_reflns_Friedel_fraction_full 0.950
_reflns_Friedel_fraction_max 0.939
_reflns_number_gt 7640
_reflns_number_total 7981
_reflns_threshold_expression 'I > 2\s(I)'
_cod_data_source_file d1cc04453b2.cif
_cod_data_source_block u20150615mor1
_cod_depositor_comments 'Adding full bibliography for 7129061.cif.'
_cod_database_code 7129061

loop_
_space_group_symop_operation_xyz
'x, y, z'
'-x, y+1/2, -z'

loop_
_atom_site_type_symbol
_atom_site_label
_atom_site_fract_x
_atom_site_fract_y
_atom_site_fract_z
_atom_site_U_iso_or_equiv
_atom_site_adp_type
_atom_site_calc_flag
_atom_site_refinement_flags_adp
_atom_site_refinement_flags_occupancy
_atom_site_refinement_flags_posn
_atom_site_occupancy
_atom_site_disorder_assembly
_atom_site_disorder_group
O O11A 0.5331(4) 0.4438(11) 0.3036(4) 0.0448(16) Uani d . P . 0.543(8) A 1
O O12A 0.5112(4) 0.4583(11) 0.4254(3) 0.057(2) Uani d . P . 0.543(8) A 1
C C41A 0.4973(7) 0.400(2) 0.3629(7) 0.037(3) Uani d . P . 0.543(8) A 1
C C42A 0.4310(5) 0.2634(10) 0.3557(5) 0.0409(19) Uani d . P . 0.543(8) A 1
F F6A 0.4349(3) 0.1627(7) 0.2945(3) 0.0548(16) Uani d . P . 0.543(8) A 1
O O11B 0.5325(8) 0.496(2) 0.3463(10) 0.099(4) Uani d . P . 0.457(8) A 2
O O12B 0.4759(8) 0.289(2) 0.2815(6) 0.103(4) Uani d . P . 0.457(8) A 2
C C41B 0.4928(18) 0.377(4) 0.3337(14) 0.074(8) Uani d . P . 0.457(8) A 2
C C42B 0.4436(10) 0.3093(18) 0.4053(8) 0.072(4) Uani d . P . 0.457(8) A 2
F F6B 0.4561(9) 0.412(2) 0.4607(5) 0.126(5) Uani d . P . 0.457(8) A 2
F F4 0.3595(2) 0.3221(9) 0.3701(4) 0.149(3) Uani d . . . 1.0 . .
F F5 0.4465(5) 0.1518(7) 0.4167(3) 0.145(3) Uani d . . . 1.0 . .
C C1 0.3695(3) 0.2739(8) 0.7708(3) 0.0593(12) Uani d . . . 1.0 . .
H H1A 0.3255 0.3302 0.7986 0.071 Uiso calc U . R 1.0 . .
H H1B 0.4016 0.194 0.8041 0.071 Uiso calc U . R 1.0 . .
C C2 0.4242(5) 0.4072(12) 0.7391(4) 0.100(3) Uani d . . . 1.0 . .
H H2A 0.4826 0.3819 0.754 0.12 Uiso calc U . R 1.0 . .
H H2B 0.4101 0.5247 0.7579 0.12 Uiso calc U . R 1.0 . .
C C3 0.4131(4) 0.4040(9) 0.6572(3) 0.0685(14) Uani d . . . 1.0 . .
H H3A 0.4602 0.3446 0.6349 0.082 Uiso calc U . R 1.0 . .
H H3B 0.4083 0.5243 0.6372 0.082 Uiso calc U . R 1.0 . .
C C4 0.3329(3) 0.3019(6) 0.6422(3) 0.0497(10) Uani d . . . 1.0 . .
H H4 0.2853 0.3841 0.6466 0.06 Uiso calc U . R 1.0 . .
C C5 0.3228(3) 0.2081(7) 0.5694(3) 0.0527(11) Uani d . . . 1.0 . .
H H5A 0.333 0.2903 0.5287 0.063 Uiso calc U . R 1.0 . .
H H5B 0.3634 0.1112 0.5675 0.063 Uiso calc U . R 1.0 . .
C C6 0.1744(3) 0.2604(6) 0.5390(3) 0.0500(10) Uani d . . . 1.0 . .
C C7 0.1108(3) 0.3010(6) 0.5854(3) 0.0455(10) Uani d . . . 1.0 . .
C C8 0.0532(3) 0.4274(7) 0.5611(3) 0.0570(12) Uani d . . . 1.0 . .
H H8 0.0094 0.4589 0.5915 0.068 Uiso calc U . R 1.0 . .
C C9 0.0592(4) 0.5077(9) 0.4925(4) 0.0717(16) Uani d . . . 1.0 . .
H H9 0.0202 0.595 0.4773 0.086 Uiso calc U . R 1.0 . .
C C10 0.1199(4) 0.4622(10) 0.4480(4) 0.0736(16) Uani d . . . 1.0 . .
H H10 0.1226 0.5154 0.401 0.088 Uiso calc U . R 1.0 . .
C C11 0.1776(4) 0.3403(9) 0.4699(3) 0.0636(13) Uani d . . . 1.0 . .
H H11 0.2202 0.3094 0.438 0.076 Uiso calc U . R 1.0 . .
C C12 0.1009(2) 0.2199(5) 0.6582(2) 0.0423(9) Uani d . . . 1.0 . .
C C13 0.2517(3) -0.1339(6) 0.4661(2) 0.0454(9) Uani d . . . 1.0 . .
C C14 0.1958(4) -0.1130(9) 0.4065(3) 0.0646(14) Uani d . . . 1.0 . .
H H14 0.1416 -0.0705 0.4137 0.077 Uiso calc U . R 1.0 . .
C C15 0.2199(4) -0.1546(9) 0.3369(3) 0.0693(15) Uani d . . . 1.0 . .
H H15 0.1823 -0.1363 0.296 0.083 Uiso calc U . R 1.0 . .
C C16 0.2963(4) -0.2212(7) 0.3254(3) 0.0579(12) Uani d . . . 1.0 . .
C C17 0.3519(3) -0.2418(7) 0.3861(3) 0.0586(12) Uani d . . . 1.0 . .
H H17 0.4058 -0.2863 0.379 0.07 Uiso calc U . R 1.0 . .
C C18 0.3294(3) -0.1985(7) 0.4558(3) 0.0529(11) Uani d . . . 1.0 . .
H H18 0.3675 -0.2132 0.4966 0.063 Uiso calc U . R 1.0 . .
C C19 0.3221(5) -0.2692(10) 0.2492(3) 0.0813(19) Uani d . . . 1.0 . .
H H19A 0.2736 -0.3088 0.2196 0.122 Uiso calc U . R 1.0 . .
H H19B 0.3632 -0.3634 0.2527 0.122 Uiso calc U . R 1.0 . .
H H19C 0.3462 -0.1665 0.226 0.122 Uiso calc U . R 1.0 . .
C C20 0.1354(4) 0.7656(8) 0.7481(3) 0.0700(15) Uani d . . . 1.0 . .
H H20A 0.0779 0.7759 0.7276 0.084 Uiso calc U . R 1.0 . .
H H20B 0.1738 0.8004 0.7098 0.084 Uiso calc U . R 1.0 . .
C C21 0.1528(4) 0.5841(8) 0.7737(3) 0.0712(16) Uani d . . . 1.0 . .
H H21A 0.2034 0.539 0.7515 0.085 Uiso calc U . R 1.0 . .
H H21B 0.106 0.5061 0.7591 0.085 Uiso calc U . R 1.0 . .
C C22 0.1649(3) 0.5894(6) 0.8573(3) 0.0571(12) Uani d . . . 1.0 . .
H H22A 0.1349 0.4918 0.8801 0.069 Uiso calc U . R 1.0 . .
H H22B 0.2243 0.5812 0.8724 0.069 Uiso calc U . R 1.0 . .
C C23 0.1294(3) 0.7649(5) 0.8795(3) 0.0440(9) Uani d . . . 1.0 . .
H H23 0.068 0.7529 0.8814 0.053 Uiso calc U . R 1.0 . .
C C24 0.1620(3) 0.8457(6) 0.9511(2) 0.0438(9) Uani d . . . 1.0 . .
H H24A 0.1292 0.9517 0.9614 0.053 Uiso calc U . R 1.0 . .
H H24B 0.1545 0.7615 0.9917 0.053 Uiso calc U . R 1.0 . .
C C25 0.3125(2) 0.7696(5) 0.9722(2) 0.0388(8) Uani d . . . 1.0 . .
C C26 0.3783(3) 0.7304(5) 0.9271(2) 0.0421(9) Uani d . . . 1.0 . .
C C27 0.4372(3) 0.6098(7) 0.9526(3) 0.0536(11) Uani d . . . 1.0 . .
H H27 0.4822 0.5828 0.9228 0.064 Uiso calc U . R 1.0 . .
C C28 0.4321(4) 0.5291(7) 1.0190(4) 0.0658(15) Uani d . . . 1.0 . .
H H28 0.473 0.4461 1.0347 0.079 Uiso calc U . R 1.0 . .
C C29 0.3676(3) 0.5677(6) 1.0637(3) 0.0585(13) Uani d . . . 1.0 . .
H H29 0.3638 0.5114 1.11 0.07 Uiso calc U . R 1.0 . .
C C30 0.3082(3) 0.6896(6) 1.0403(3) 0.0498(10) Uani d . . . 1.0 . .
H H30 0.2644 0.7184 1.0713 0.06 Uiso calc U . R 1.0 . .
C C31 0.3860(3) 0.8098(6) 0.8516(3) 0.0466(10) Uani d . . . 1.0 . .
C C32 0.2441(3) 1.1773(6) 1.0420(2) 0.0419(9) Uani d . . . 1.0 . .
C C33 0.2958(3) 1.1422(6) 1.1025(3) 0.0512(11) Uani d . . . 1.0 . .
H H33 0.3467 1.0824 1.0974 0.061 Uiso calc U . R 1.0 . .
C C34 0.2717(4) 1.1964(8) 1.1714(3) 0.0632(13) Uani d . . . 1.0 . .
H H34 0.3071 1.176 1.2136 0.076 Uiso calc U . R 1.0 . .
C C35 0.1965(4) 1.2798(7) 1.1788(3) 0.0592(12) Uani d . . . 1.0 . .
C C36 0.1471(3) 1.3141(7) 1.1178(3) 0.0550(12) Uani d . . . 1.0 . .
H H36 0.0962 1.3739 1.1231 0.066 Uiso calc U . R 1.0 . .
C C37 0.1695(3) 1.2637(6) 1.0482(3) 0.0472(10) Uani d . . . 1.0 . .
H H37 0.1346 1.2878 1.006 0.057 Uiso calc U . R 1.0 . .
C C38 0.1701(5) 1.3316(10) 1.2551(3) 0.0823(19) Uani d . . . 1.0 . .
H H38A 0.1865 1.2397 1.2905 0.123 Uiso calc U . R 1.0 . .
H H38B 0.1099 1.3464 1.2542 0.123 Uiso calc U . R 1.0 . .
H H38C 0.1969 1.442 1.2698 0.123 Uiso calc U . R 1.0 . .
C C39 0.0055(3) 0.6819(6) 0.1319(2) 0.0446(9) Uani d . . . 1.0 . .
C C40 0.0534(3) 0.8546(7) 0.1413(3) 0.0514(10) Uani d . . . 1.0 . .
F F1 0.13450(19) 0.8283(6) 0.1379(2) 0.0794(10) Uani d . . . 1.0 . .
F F2 0.0426(3) 0.9355(5) 0.20490(19) 0.0784(10) Uani d . . . 1.0 . .
F F3 0.0330(3) 0.9684(5) 0.0886(2) 0.0779(10) Uani d . . . 1.0 . .
N N1 0.3333(2) 0.1767(5) 0.7054(2) 0.0455(8) Uani d . . . 1.0 . .
H H1C 0.3646 0.0809 0.6958 0.055 Uiso calc U . R 1.0 . .
H H1D 0.2809 0.1408 0.7138 0.055 Uiso calc U . R 1.0 . .
N N2 0.2372(2) 0.1374(5) 0.5613(2) 0.0485(9) Uani d . . . 1.0 . .
N N3 0.1481(2) 0.8777(5) 0.81539(19) 0.0429(8) Uani d . . . 1.0 . .
H H3C 0.2012 0.9169 0.8195 0.052 Uiso calc U . R 1.0 . .
H H3D 0.1135 0.9718 0.8129 0.052 Uiso calc U . R 1.0 . .
N N4 0.2497(2) 0.8936(4) 0.94943(18) 0.0381(7) Uani d . . . 1.0 . .
O O1 0.1352(2) -0.0973(5) 0.5588(2) 0.0583(9) Uani d . . . 1.0 . .
O O2 0.2783(2) -0.1540(6) 0.6071(2) 0.0638(9) Uani d . . . 1.0 . .
O O3 0.15755(18) 0.1678(4) 0.69989(17) 0.0460(7) Uani d . . . 1.0 . .
O O4 0.02366(19) 0.2168(6) 0.67603(19) 0.0583(9) Uani d . . . 1.0 . .
H H4A 0.0203 0.17 0.7176 0.087 Uiso calc U . R 1.0 . .
O O5 0.32833(19) 0.8586(5) 0.81186(16) 0.0487(7) Uani d . . . 1.0 . .
O O6 0.4634(2) 0.8144(6) 0.8332(2) 0.0631(9) Uani d . . . 1.0 . .
H H6 0.4653 0.8361 0.7881 0.095 Uiso calc U . R 1.0 . .
O O7 0.3612(2) 1.1156(4) 0.95076(17) 0.0473(7) Uani d . . . 1.0 . .
O O8 0.2204(2) 1.1883(4) 0.89967(17) 0.0480(7) Uani d . . . 1.0 . .
O O9 -0.0149(2) 0.6092(5) 0.18996(19) 0.0557(8) Uani d . . . 1.0 . .
O O10 -0.0043(3) 0.6305(6) 0.0692(2) 0.0682(10) Uani d . . . 1.0 . .
S S1 0.22209(7) -0.07275(15) 0.55455(6) 0.0481(3) Uani d . . . 1.0 . .
S S2 0.27321(6) 1.10431(11) 0.95413(5) 0.0383(2) Uani d . . . 1.0 . .

loop_
_atom_site_aniso_label
_atom_site_aniso_U_11
_atom_site_aniso_U_22
_atom_site_aniso_U_33
_atom_site_aniso_U_12
_atom_site_aniso_U_13
_atom_site_aniso_U_23
O11A 0.041(3) 0.062(4) 0.033(3) -0.019(3) 0.012(3) 0.005(3)
O12A 0.045(3) 0.085(5) 0.041(3) -0.016(3) 0.001(2) -0.013(3)
C41A 0.024(4) 0.049(7) 0.040(8) 0.009(4) 0.014(5) 0.013(6)
C42A 0.038(4) 0.032(4) 0.054(5) 0.000(3) 0.018(3) -0.002(3)
F6A 0.045(3) 0.057(3) 0.063(3) -0.012(2) 0.013(2) -0.017(2)
O11B 0.095(8) 0.101(10) 0.105(11) -0.027(8) 0.044(8) -0.017(9)
O12B 0.111(9) 0.123(11) 0.078(7) -0.046(8) 0.030(6) -0.026(7)
C41B 0.083(13) 0.078(12) 0.064(15) 0.015(10) 0.016(13) -0.001(13)
C42B 0.103(11) 0.049(7) 0.064(8) 0.009(7) 0.018(7) 0.000(6)
F6B 0.159(11) 0.152(11) 0.067(5) -0.026(9) 0.022(6) -0.018(6)
F4 0.045(2) 0.122(4) 0.284(8) -0.016(2) 0.046(3) -0.055(5)
F5 0.234(7) 0.081(3) 0.127(4) 0.008(4) 0.103(5) 0.032(3)
C1 0.058(3) 0.061(3) 0.060(3) -0.009(2) 0.002(2) -0.015(2)
C2 0.114(6) 0.108(6) 0.078(4) -0.067(5) -0.001(4) -0.016(4)
C3 0.059(3) 0.070(3) 0.076(3) -0.023(3) 0.002(3) -0.004(3)
C4 0.042(2) 0.046(2) 0.060(3) 0.0008(19) 0.0001(19) 0.000(2)
C5 0.041(2) 0.060(3) 0.057(3) 0.002(2) 0.0023(18) -0.003(2)
C6 0.049(2) 0.044(2) 0.056(3) 0.000(2) -0.005(2) -0.007(2)
C7 0.041(2) 0.041(2) 0.054(2) -0.0012(18) -0.0091(18) -0.0102(18)
C8 0.045(2) 0.047(3) 0.078(3) 0.004(2) -0.010(2) -0.008(2)
C9 0.070(3) 0.059(3) 0.084(4) 0.009(3) -0.021(3) 0.008(3)
C10 0.078(4) 0.073(4) 0.069(3) -0.001(3) -0.009(3) 0.015(3)
C11 0.064(3) 0.071(4) 0.056(3) -0.001(3) 0.002(2) -0.003(3)
C12 0.0365(19) 0.038(2) 0.052(2) 0.0047(17) -0.0053(17) -0.0178(17)
C13 0.049(2) 0.039(2) 0.048(2) 0.0088(19) 0.0001(18) -0.0067(18)
C14 0.055(3) 0.078(4) 0.059(3) 0.023(3) -0.006(2) -0.009(3)
C15 0.081(4) 0.077(4) 0.049(3) 0.019(3) -0.008(2) -0.008(3)
C16 0.072(3) 0.045(3) 0.057(3) 0.000(2) 0.009(2) -0.004(2)
C17 0.055(3) 0.052(3) 0.070(3) 0.003(2) 0.012(2) -0.015(2)
C18 0.045(2) 0.047(2) 0.066(3) 0.008(2) -0.004(2) -0.010(2)
C19 0.110(5) 0.075(4) 0.061(3) 0.005(4) 0.030(3) -0.003(3)
C20 0.087(4) 0.059(3) 0.062(3) 0.005(3) -0.012(3) -0.024(3)
C21 0.078(4) 0.049(3) 0.087(4) -0.004(3) 0.012(3) -0.030(3)
C22 0.046(2) 0.031(2) 0.092(3) -0.0002(19) -0.010(2) -0.006(2)
C23 0.0365(19) 0.0324(19) 0.063(3) -0.0016(16) -0.0008(17) -0.0016(17)
C24 0.041(2) 0.040(2) 0.051(2) 0.0048(17) 0.0063(17) 0.0037(17)
C25 0.042(2) 0.0280(18) 0.046(2) 0.0023(16) -0.0050(16) -0.0030(16)
C26 0.0383(19) 0.0322(19) 0.055(2) -0.0022(16) -0.0057(17) -0.0079(17)
C27 0.045(2) 0.040(2) 0.075(3) 0.008(2) -0.012(2) -0.006(2)
C28 0.063(3) 0.044(3) 0.089(4) 0.015(2) -0.023(3) -0.002(3)
C29 0.075(3) 0.035(2) 0.064(3) 0.005(2) -0.020(2) 0.012(2)
C30 0.058(3) 0.039(2) 0.052(2) -0.002(2) -0.0025(19) 0.0047(19)
C31 0.047(2) 0.041(2) 0.052(2) 0.0015(19) 0.0033(19) -0.0130(19)
C32 0.050(2) 0.0324(18) 0.043(2) -0.0057(18) 0.0050(17) -0.0053(16)
C33 0.063(3) 0.040(2) 0.051(2) 0.009(2) 0.003(2) -0.0008(17)
C34 0.087(4) 0.052(3) 0.050(3) 0.004(3) -0.005(2) 0.002(2)
C35 0.078(3) 0.040(2) 0.061(3) -0.005(2) 0.021(2) -0.009(2)
C36 0.055(3) 0.041(2) 0.070(3) -0.005(2) 0.017(2) -0.013(2)
C37 0.053(2) 0.032(2) 0.056(2) 0.0034(18) 0.0041(19) -0.0081(17)
C38 0.107(5) 0.081(4) 0.061(3) -0.001(4) 0.028(3) -0.017(3)
C39 0.0385(19) 0.046(2) 0.050(2) 0.0007(18) 0.0051(17) -0.0017(19)
C40 0.047(2) 0.053(3) 0.055(2) -0.006(2) 0.0098(19) -0.005(2)
F1 0.0427(15) 0.090(2) 0.106(3) -0.0145(16) 0.0099(15) -0.016(2)
F2 0.100(3) 0.069(2) 0.0680(19) -0.0279(19) 0.0275(17) -0.0220(16)
F3 0.097(3) 0.0541(18) 0.084(2) -0.0078(18) 0.0111(18) 0.0170(16)
N1 0.0376(16) 0.0431(18) 0.055(2) -0.0006(15) -0.0003(15) -0.0066(16)
N2 0.0393(18) 0.051(2) 0.055(2) 0.0040(16) -0.0035(15) -0.0110(16)
N3 0.0468(19) 0.0339(17) 0.0476(18) 0.0016(14) -0.0038(15) -0.0052(14)
N4 0.0400(17) 0.0326(17) 0.0418(16) 0.0032(14) 0.0024(13) -0.0016(13)
O1 0.0572(19) 0.055(2) 0.0634(19) -0.0005(16) 0.0073(15) -0.0127(17)
O2 0.073(2) 0.063(2) 0.0545(19) 0.0127(19) -0.0003(16) -0.0007(17)
O3 0.0392(14) 0.0449(16) 0.0535(16) 0.0062(12) -0.0039(12) -0.0078(13)
O4 0.0391(15) 0.084(3) 0.0513(17) 0.0073(17) -0.0005(13) -0.0070(17)
O5 0.0463(16) 0.0562(19) 0.0435(15) 0.0015(14) 0.0006(13) -0.0042(13)
O6 0.0432(16) 0.077(2) 0.070(2) -0.0003(17) 0.0127(15) -0.017(2)
O7 0.0536(17) 0.0355(14) 0.0532(16) -0.0031(14) 0.0081(13) -0.0054(13)
O8 0.0599(17) 0.0349(14) 0.0491(16) 0.0070(14) 0.0022(13) 0.0028(13)
O9 0.0545(17) 0.0539(18) 0.0593(18) -0.0144(17) 0.0086(14) 0.0036(17)
O10 0.079(2) 0.070(3) 0.055(2) -0.016(2) -0.0009(17) -0.0085(18)
S1 0.0488(6) 0.0484(6) 0.0468(5) 0.0061(5) 0.0004(4) -0.0067(4)
S2 0.0450(5) 0.0280(4) 0.0421(5) 0.0018(4) 0.0046(4) 0.0006(4)

loop_
_atom_type_symbol
_atom_type_description
_atom_type_scat_dispersion_real
_atom_type_scat_dispersion_imag
_atom_type_scat_source
C C 0.0181 0.0091 'International Tables Vol C Tables 4.2.6.8 and 6.1.1.4'
H H 0.0000 0.0000 'International Tables Vol C Tables 4.2.6.8 and 6.1.1.4'
N N 0.0311 0.0180 'International Tables Vol C Tables 4.2.6.8 and 6.1.1.4'
O O 0.0492 0.0322 'International Tables Vol C Tables 4.2.6.8 and 6.1.1.4'
F F 0.0727 0.0534 'International Tables Vol C Tables 4.2.6.8 and 6.1.1.4'
S S 0.3331 0.5567 'International Tables Vol C Tables 4.2.6.8 and 6.1.1.4'

loop_
_geom_angle_atom_site_label_1
_geom_angle_atom_site_label_2
_geom_angle_atom_site_label_3
_geom_angle_site_symmetry_1
_geom_angle_site_symmetry_3
_geom_angle
_geom_angle_publ_flag
O12A C41A O11A . . 127.5(14) ?
O12A C41A C42A . . 115.6(10) ?
O11A C41A C42A . . 116.9(13) ?
F4 C42A F6A . . 116.2(8) ?
F4 C42A F5 . . 100.5(7) ?
F6A C42A F5 . . 106.8(6) ?
F4 C42A C41A . . 112.9(8) ?
F6A C42A C41A . . 114.1(8) ?
F5 C42A C41A . . 104.5(8) ?
O11B C41B O12B . . 137.(3) ?
O11B C41B C42B . . 113.(2) ?
O12B C41B C42B . . 111.(3) ?
F5 C42B F6B . . 117.8(14) ?
F5 C42B F4 . . 99.6(12) ?
F6B C42B F4 . . 114.0(12) ?
F5 C42B C41B . . 115.4(14) ?
F6B C42B C41B . . 111.4(16) ?
F4 C42B C41B . . 96.0(13) ?
C2 C1 N1 . . 104.5(5) ?
C2 C1 H1A . . 110.8 ?
N1 C1 H1A . . 110.8 ?
C2 C1 H1B . . 110.8 ?
N1 C1 H1B . . 110.8 ?
H1A C1 H1B . . 108.9 ?
C1 C2 C3 . . 109.2(5) ?
C1 C2 H2A . . 109.8 ?
C3 C2 H2A . . 109.8 ?
C1 C2 H2B . . 109.8 ?
C3 C2 H2B . . 109.8 ?
H2A C2 H2B . . 108.3 ?
C2 C3 C4 . . 104.5(5) ?
C2 C3 H3A . . 110.9 ?
C4 C3 H3A . . 110.9 ?
C2 C3 H3B . . 110.9 ?
C4 C3 H3B . . 110.9 ?
H3A C3 H3B . . 108.9 ?
N1 C4 C5 . . 111.6(4) ?
N1 C4 C3 . . 102.4(4) ?
C5 C4 C3 . . 117.2(4) ?
N1 C4 H4 . . 108.4 ?
C5 C4 H4 . . 108.4 ?
C3 C4 H4 . . 108.4 ?
N2 C5 C4 . . 108.9(4) ?
N2 C5 H5A . . 109.9 ?
C4 C5 H5A . . 109.9 ?
N2 C5 H5B . . 109.9 ?
C4 C5 H5B . . 109.9 ?
H5A C5 H5B . . 108.3 ?
C7 C6 C11 . . 120.3(5) ?
C7 C6 N2 . . 120.5(4) ?
C11 C6 N2 . . 119.2(5) ?
C6 C7 C8 . . 117.4(5) ?
C6 C7 C12 . . 124.2(4) ?
C8 C7 C12 . . 118.4(4) ?
C9 C8 C7 . . 120.9(5) ?
C9 C8 H8 . . 119.5 ?
C7 C8 H8 . . 119.5 ?
C10 C9 C8 . . 120.4(6) ?
C10 C9 H9 . . 119.8 ?
C8 C9 H9 . . 119.8 ?
C9 C10 C11 . . 120.5(6) ?
C9 C10 H10 . . 119.7 ?
C11 C10 H10 . . 119.7 ?
C10 C11 C6 . . 120.5(6) ?
C10 C11 H11 . . 119.8 ?
C6 C11 H11 . . 119.8 ?
O3 C12 O4 . . 122.4(4) ?
O3 C12 C7 . . 125.5(4) ?
O4 C12 C7 . . 112.0(4) ?
C18 C13 C14 . . 120.2(4) ?
C18 C13 S1 . . 120.5(3) ?
C14 C13 S1 . . 119.3(4) ?
C15 C14 C13 . . 119.4(5) ?
C15 C14 H14 . . 120.3 ?
C13 C14 H14 . . 120.3 ?
C16 C15 C14 . . 121.5(5) ?
C16 C15 H15 . . 119.3 ?
C14 C15 H15 . . 119.3 ?
C15 C16 C17 . . 118.4(5) ?
C15 C16 C19 . . 121.4(6) ?
C17 C16 C19 . . 120.2(5) ?
C18 C17 C16 . . 120.9(5) ?
C18 C17 H17 . . 119.5 ?
C16 C17 H17 . . 119.5 ?
C13 C18 C17 . . 119.6(5) ?
C13 C18 H18 . . 120.2 ?
C17 C18 H18 . . 120.2 ?
C16 C19 H19A . . 109.5 ?
C16 C19 H19B . . 109.5 ?
H19A C19 H19B . . 109.5 ?
C16 C19 H19C . . 109.5 ?
H19A C19 H19C . . 109.5 ?
H19B C19 H19C . . 109.5 ?
C21 C20 N3 . . 105.0(5) ?
C21 C20 H20A . . 110.7 ?
N3 C20 H20A . . 110.7 ?
C21 C20 H20B . . 110.7 ?
N3 C20 H20B . . 110.7 ?
H20A C20 H20B . . 108.8 ?
C20 C21 C22 . . 107.6(4) ?
C20 C21 H21A . . 110.2 ?
C22 C21 H21A . . 110.2 ?
C20 C21 H21B . . 110.2 ?
C22 C21 H21B . . 110.2 ?
H21A C21 H21B . . 108.5 ?
C23 C22 C21 . . 104.8(4) ?
C23 C22 H22A . . 110.8 ?
C21 C22 H22A . . 110.8 ?
C23 C22 H22B . . 110.8 ?
C21 C22 H22B . . 110.8 ?
H22A C22 H22B . . 108.9 ?
N3 C23 C24 . . 111.3(3) ?
N3 C23 C22 . . 102.1(4) ?
C24 C23 C22 . . 117.9(4) ?
N3 C23 H23 . . 108.4 ?
C24 C23 H23 . . 108.4 ?
C22 C23 H23 . . 108.4 ?
N4 C24 C23 . . 112.5(3) ?
N4 C24 H24A . . 109.1 ?
C23 C24 H24A . . 109.1 ?
N4 C24 H24B . . 109.1 ?
C23 C24 H24B . . 109.1 ?
H24A C24 H24B . . 107.8 ?
C30 C25 C26 . . 119.8(4) ?
C30 C25 N4 . . 119.0(4) ?
C26 C25 N4 . . 121.1(4) ?
C27 C26 C25 . . 118.2(4) ?
C27 C26 C31 . . 119.0(4) ?
C25 C26 C31 . . 122.7(4) ?
C28 C27 C26 . . 121.9(5) ?
C28 C27 H27 . . 119.1 ?
C26 C27 H27 . . 119.1 ?
C27 C28 C29 . . 120.1(5) ?
C27 C28 H28 . . 120.0 ?
C29 C28 H28 . . 120.0 ?
C28 C29 C30 . . 119.5(5) ?
C28 C29 H29 . . 120.3 ?
C30 C29 H29 . . 120.3 ?
C25 C30 C29 . . 120.5(5) ?
C25 C30 H30 . . 119.8 ?
C29 C30 H30 . . 119.8 ?
O5 C31 O6 . . 123.8(5) ?
O5 C31 C26 . . 124.9(4) ?
O6 C31 C26 . . 111.2(4) ?
C33 C32 C37 . . 121.8(4) ?
C33 C32 S2 . . 118.9(4) ?
C37 C32 S2 . . 119.4(3) ?
C32 C33 C34 . . 118.5(5) ?
C32 C33 H33 . . 120.7 ?
C34 C33 H33 . . 120.7 ?
C35 C34 C33 . . 120.5(5) ?
C35 C34 H34 . . 119.7 ?
C33 C34 H34 . . 119.7 ?
C36 C35 C34 . . 119.6(5) ?
C36 C35 C38 . . 120.9(6) ?
C34 C35 C38 . . 119.5(6) ?
C35 C36 C37 . . 121.5(5) ?
C35 C36 H36 . . 119.2 ?
C37 C36 H36 . . 119.2 ?
C32 C37 C36 . . 118.1(4) ?
C32 C37 H37 . . 121.0 ?
C36 C37 H37 . . 121.0 ?
C35 C38 H38A . . 109.5 ?
C35 C38 H38B . . 109.5 ?
H38A C38 H38B . . 109.5 ?
C35 C38 H38C . . 109.5 ?
H38A C38 H38C . . 109.5 ?
H38B C38 H38C . . 109.5 ?
O10 C39 O9 . . 128.6(5) ?
O10 C39 C40 . . 115.3(4) ?
O9 C39 C40 . . 116.0(4) ?
F3 C40 F2 . . 106.7(4) ?
F3 C40 F1 . . 106.2(4) ?
F2 C40 F1 . . 106.2(4) ?
F3 C40 C39 . . 112.0(4) ?
F2 C40 C39 . . 114.3(4) ?
F1 C40 C39 . . 111.0(4) ?
C4 N1 C1 . . 106.4(4) ?
C4 N1 H1C . . 110.5 ?
C1 N1 H1C . . 110.5 ?
C4 N1 H1D . . 110.5 ?
C1 N1 H1D . . 110.5 ?
H1C N1 H1D . . 108.6 ?
C6 N2 C5 . . 115.9(4) ?
C6 N2 S1 . . 121.6(3) ?
C5 N2 S1 . . 120.1(3) ?
C23 N3 C20 . . 106.5(4) ?
C23 N3 H3C . . 110.4 ?
C20 N3 H3C . . 110.4 ?
C23 N3 H3D . . 110.4 ?
C20 N3 H3D . . 110.4 ?
H3C N3 H3D . . 108.6 ?
C25 N4 C24 . . 120.1(3) ?
C25 N4 S2 . . 118.0(3) ?
C24 N4 S2 . . 117.5(3) ?
C12 O4 H4A . . 109.5 ?
C31 O6 H6 . . 109.5 ?
O1 S1 O2 . . 120.4(2) ?
O1 S1 N2 . . 105.7(2) ?
O2 S1 N2 . . 106.8(2) ?
O1 S1 C13 . . 108.9(2) ?
O2 S1 C13 . . 107.8(2) ?
N2 S1 C13 . . 106.5(2) ?
O7 S2 O8 . . 120.5(2) ?
O7 S2 N4 . . 106.44(19) ?
O8 S2 N4 . . 105.76(19) ?
O7 S2 C32 . . 108.90(19) ?
O8 S2 C32 . . 108.0(2) ?
N4 S2 C32 . . 106.39(19) ?

loop_
_geom_bond_atom_site_label_1
_geom_bond_atom_site_label_2
_geom_bond_site_symmetry_2
_geom_bond_distance
_geom_bond_publ_flag
O11A C41A . 1.291(14) ?
O12A C41A . 1.232(16) ?
C41A C42A . 1.498(18) ?
C42A F4 . 1.279(8) ?
C42A F6A . 1.356(10) ?
C42A F5 . 1.412(10) ?
O11B C41B . 1.13(3) ?
O12B C41B . 1.19(3) ?
C41B C42B . 1.64(3) ?
C42B F5 . 1.221(14) ?
C42B F6B . 1.29(2) ?
C42B F4 . 1.482(18) ?
C1 C2 . 1.481(9) ?
C1 N1 . 1.499(6) ?
C1 H1A . 0.99 ?
C1 H1B . 0.99 ?
C2 C3 . 1.495(9) ?
C2 H2A . 0.99 ?
C2 H2B . 0.99 ?
C3 C4 . 1.527(7) ?
C3 H3A . 0.99 ?
C3 H3B . 0.99 ?
C4 N1 . 1.496(6) ?
C4 C5 . 1.507(7) ?
C4 H4 . 1.0 ?
C5 N2 . 1.488(6) ?
C5 H5A . 0.99 ?
C5 H5B . 0.99 ?
C6 C7 . 1.395(7) ?
C6 C11 . 1.400(8) ?
C6 N2 . 1.428(6) ?
C7 C8 . 1.400(7) ?
C7 C12 . 1.477(7) ?
C8 C9 . 1.397(9) ?
C8 H8 . 0.95 ?
C9 C10 . 1.347(10) ?
C9 H9 . 0.95 ?
C10 C11 . 1.365(9) ?
C10 H10 . 0.95 ?
C11 H11 . 0.95 ?
C12 O3 . 1.230(5) ?
C12 O4 . 1.305(5) ?
C13 C18 . 1.371(6) ?
C13 C14 . 1.388(7) ?
C13 S1 . 1.763(4) ?
C14 C15 . 1.380(8) ?
C14 H14 . 0.95 ?
C15 C16 . 1.362(8) ?
C15 H15 . 0.95 ?
C16 C17 . 1.402(8) ?
C16 C19 . 1.509(7) ?
C17 C18 . 1.375(7) ?
C17 H17 . 0.95 ?
C18 H18 . 0.95 ?
C19 H19A . 0.98 ?
C19 H19B . 0.98 ?
C19 H19C . 0.98 ?
C20 C21 . 1.486(9) ?
C20 N3 . 1.500(6) ?
C20 H20A . 0.99 ?
C20 H20B . 0.99 ?
C21 C22 . 1.526(8) ?
C21 H21A . 0.99 ?
C21 H21B . 0.99 ?
C22 C23 . 1.519(6) ?
C22 H22A . 0.99 ?
C22 H22B . 0.99 ?
C23 N3 . 1.492(6) ?
C23 C24 . 1.515(6) ?
C23 H23 . 1.0 ?
C24 N4 . 1.468(5) ?
C24 H24A . 0.99 ?
C24 H24B . 0.99 ?
C25 C30 . 1.387(6) ?
C25 C26 . 1.404(6) ?
C25 N4 . 1.435(5) ?
C26 C27 . 1.390(6) ?
C26 C31 . 1.511(7) ?
C27 C28 . 1.363(9) ?
C27 H27 . 0.95 ?
C28 C29 . 1.383(9) ?
C28 H28 . 0.95 ?
C29 C30 . 1.390(7) ?
C29 H29 . 0.95 ?
C30 H30 . 0.95 ?
C31 O5 . 1.214(6) ?
C31 O6 . 1.310(6) ?
C32 C33 . 1.380(6) ?
C32 C37 . 1.385(6) ?
C32 S2 . 1.776(4) ?
C33 C34 . 1.391(7) ?
C33 H33 . 0.95 ?
C34 C35 . 1.384(8) ?
C34 H34 . 0.95 ?
C35 C36 . 1.365(8) ?
C35 C38 . 1.523(7) ?
C36 C37 . 1.387(7) ?
C36 H36 . 0.95 ?
C37 H37 . 0.95 ?
C38 H38A . 0.98 ?
C38 H38B . 0.98 ?
C38 H38C . 0.98 ?
C39 O10 . 1.211(6) ?
C39 O9 . 1.251(6) ?
C39 C40 . 1.535(7) ?
C40 F3 . 1.326(6) ?
C40 F2 . 1.330(6) ?
C40 F1 . 1.331(6) ?
N1 H1C . 0.91 ?
N1 H1D . 0.91 ?
N2 S1 . 1.627(4) ?
N3 H3C . 0.91 ?
N3 H3D . 0.91 ?
N4 S2 . 1.655(3) ?
O1 S1 . 1.424(4) ?
O2 S1 . 1.431(4) ?
O4 H4A . 0.84 ?
O6 H6 . 0.84 ?
O7 S2 . 1.430(3) ?
O8 S2 . 1.431(3) ?
